data_7215665
loop_
_publ_author_name
'Puigjaner, Cristina'
'Vela, Sergi'
'Font-Bardia, Merce'
'Novoa, Juan J.'

_publ_section_title
;
 The Polymorphism of a Triarylphosphine oxide. A case of missing isomers.
;
_journal_name_full CrystEngComm
_journal_paper_doi 10.1039/c4ce00498a
_journal_year 2014
_chemical_formula_moiety 'C18 H14 N O3 P'
_chemical_formula_sum 'C18 H14 N O3 P'
_chemical_formula_weight 323.27
_chemical_name_systematic
;
 ?
;
_space_group_crystal_system monoclinic
_space_group_IT_number 14
_space_group_name_Hall '-P 2ybc'
_space_group_name_H-M_alt 'P 1 21/c 1'
_symmetry_space_group_name_Hall '-P 2ybc'
_symmetry_space_group_name_H-M 'P 1 21/c 1'
_atom_sites_solution_hydrogens geom
_audit_creation_method SHELXL-2012
_cell_angle_alpha 90
_cell_angle_beta 119.16(3)
_cell_angle_gamma 90
_cell_formula_units_Z 4
_cell_length_a 10.075(6)
_cell_length_b 11.026(6)
_cell_length_c 16.317(8)
_cell_measurement_reflns_used 1298
_cell_measurement_temperature 293(2)
_cell_measurement_theta_max 31
_cell_measurement_theta_min 3
_cell_volume 1582.9(16)
_computing_cell_refinement 'AUTOMAR (Claudio Klein, 2007)'
_computing_data_collection 'MARXDS (Claudio Klein, 2005)'
_computing_data_reduction 'MARSCALE (Claudio Klein, 2007)'
_computing_molecular_graphics 'ORTEP (Brueggermann and Smith, 1990)'
_computing_publication_material 'PLATON (Spek, 1990)'
_computing_structure_refinement 'SHELXL-97 (Sheldrick, 1997)'
_computing_structure_solution 'SHELXS-97 (Sheldrick, 1997)'
_diffrn_ambient_temperature 293(2)
_diffrn_measured_fraction_theta_full 0.958
_diffrn_measured_fraction_theta_max 0.874
_diffrn_measurement_device_type 'MAR345 with image plate detector'
_diffrn_measurement_method 'psi scan'
_diffrn_radiation_monochromator graphite
_diffrn_radiation_source 'fine-focus sealed tube'
_diffrn_radiation_type MoK\a
_diffrn_radiation_wavelength 0.71073
_diffrn_reflns_av_R_equivalents 0.0592
_diffrn_reflns_av_sigmaI/netI 0.0471
_diffrn_reflns_Laue_measured_fraction_full 0.958
_diffrn_reflns_Laue_measured_fraction_max 0.874
_diffrn_reflns_limit_h_max 15
_diffrn_reflns_limit_h_min -15
_diffrn_reflns_limit_k_max 14
_diffrn_reflns_limit_k_min -14
_diffrn_reflns_limit_l_max 21
_diffrn_reflns_limit_l_min -21
_diffrn_reflns_number 14640
_diffrn_reflns_point_group_measured_fraction_full 0.958
_diffrn_reflns_point_group_measured_fraction_max 0.874
_diffrn_reflns_theta_full 25.000
_diffrn_reflns_theta_max 32.476
_diffrn_reflns_theta_min 2.315
_exptl_absorpt_coefficient_mu 0.188
_exptl_absorpt_correction_T_max 0.99
_exptl_absorpt_correction_T_min 0.98
_exptl_absorpt_correction_type empirical
_exptl_absorpt_process_details sadabs
_exptl_crystal_colour colourless
_exptl_crystal_density_diffrn 1.357
_exptl_crystal_description prism
_exptl_crystal_F_000 672
_exptl_crystal_size_max 0.2
_exptl_crystal_size_mid 0.1
_exptl_crystal_size_min 0.1
_refine_diff_density_max 0.164
_refine_diff_density_min -0.243
_refine_diff_density_rms 0.034
_refine_ls_extinction_coef 0.0077(19)
_refine_ls_extinction_expression Fc^*^=kFc[1+0.001xFc^2^\l^3^/sin(2\q)]^-1/4^
_refine_ls_extinction_method SHELXL
_refine_ls_goodness_of_fit_ref 1.073
_refine_ls_hydrogen_treatment constr
_refine_ls_matrix_type full
_refine_ls_number_parameters 209
_refine_ls_number_reflns 5002
_refine_ls_number_restraints 2
_refine_ls_restrained_S_all 1.074
_refine_ls_R_factor_all 0.0927
_refine_ls_R_factor_gt 0.0522
_refine_ls_shift/su_max 0.001
_refine_ls_shift/su_mean 0.000
_refine_ls_structure_factor_coef Fsqd
_refine_ls_weighting_details
;
 w=1/[\s^2^(Fo^2^)+(0.0589P)^2^]
 where P=(Fo^2^+2Fc^2^)/3
;
_refine_ls_weighting_scheme calc
_refine_ls_wR_factor_gt 0.1189
_refine_ls_wR_factor_ref 0.1338
_reflns_Friedel_coverage 0.000
_reflns_number_gt 3311
_reflns_number_total 5002
_reflns_threshold_expression 'I > 2\s(I)'
_cod_data_source_file c4ce00498a2.cif
_cod_data_source_block anpm122a1
_cod_original_cell_volume 1582.9(15)
_cod_database_code 7215665
_shelx_space_group_comment
;
The symmetry employed for this shelxl refinement is uniquely defined
by the following loop, which should always be used as a source of
symmetry information in preference to the above space-group names.
They are only intended as comments.
;
_shelxl_version_number 2012-9

loop_
_space_group_symop_operation_xyz
'x, y, z'
'-x, y+1/2, -z+1/2'
'-x, -y, -z'
'x, -y-1/2, z-1/2'

loop_
_atom_site_label
_atom_site_type_symbol
_atom_site_fract_x
_atom_site_fract_y
_atom_site_fract_z
_atom_site_U_iso_or_equiv
_atom_site_adp_type
_atom_site_occupancy
_atom_site_site_symmetry_order
_atom_site_calc_flag
_atom_site_refinement_flags_posn
_atom_site_refinement_flags_adp
P1 P 0.83624(5) 0.77958(3) 0.81683(3) 0.04675(13) Uani 1 1 d . .
O1 O 0.73597(12) 0.85020(10) 0.84221(8) 0.0552(3) Uani 1 1 d . .
O2 O 0.87351(17) 1.04596(12) 0.78284(10) 0.0766(4) Uani 1 1 d . .
O3 O 0.64062(18) 1.09139(13) 0.68536(12) 0.0895(5) Uani 1 1 d . .
N1 N 0.75249(18) 1.02658(13) 0.71238(12) 0.0627(4) Uani 1 1 d . U
C1 C 0.79126(17) 0.80726(14) 0.69596(11) 0.0517(4) Uani 1 1 d . .
C2 C 0.74341(19) 0.92063(16) 0.65431(11) 0.0575(4) Uani 1 1 d . U
C3 C 0.6902(2) 0.9420(2) 0.56017(13) 0.0711(5) Uani 1 1 d . .
H3 H 0.6560 1.0185 0.5346 0.085 Uiso 1 1 calc R U
C4 C 0.6891(2) 0.8461(2) 0.50429(13) 0.0788(6) Uani 1 1 d . .
H4 H 0.6545 0.8585 0.4407 0.095 Uiso 1 1 calc R U
C5 C 0.7385(2) 0.7341(2) 0.54248(13) 0.0719(5) Uani 1 1 d . .
H5 H 0.7393 0.6710 0.5050 0.086 Uiso 1 1 calc R U
C6 C 0.78781(19) 0.71363(16) 0.63713(12) 0.0583(4) Uani 1 1 d . .
H6 H 0.8190 0.6362 0.6617 0.070 Uiso 1 1 calc R U
C7 C 0.80699(17) 0.61920(13) 0.81978(11) 0.0492(3) Uani 1 1 d . .
C8 C 0.65707(19) 0.57682(16) 0.77150(12) 0.0590(4) Uani 1 1 d . .
H8 H 0.5784 0.6314 0.7384 0.071 Uiso 1 1 calc R U
C9 C 0.6240(2) 0.45585(17) 0.77210(14) 0.0679(5) Uani 1 1 d . .
H9 H 0.5241 0.4285 0.7393 0.082 Uiso 1 1 calc R U
C10 C 0.7414(2) 0.37558(17) 0.82221(15) 0.0766(6) Uani 1 1 d . .
H10 H 0.7203 0.2936 0.8227 0.092 Uiso 1 1 calc R U
C11 C 0.8889(2) 0.41567(16) 0.87134(16) 0.0776(6) Uani 1 1 d . .
H11 H 0.9666 0.3607 0.9054 0.093 Uiso 1 1 calc R U
C12 C 0.9228(2) 0.53711(14) 0.87059(13) 0.0603(4) Uani 1 1 d . .
H12 H 1.0230 0.5637 0.9040 0.072 Uiso 1 1 calc R U
C13 C 1.03572(17) 0.81189(13) 0.89008(11) 0.0480(3) Uani 1 1 d . U
C14 C 1.0828(2) 0.86279(14) 0.97809(11) 0.0549(4) Uani 1 1 d . .
H14 H 1.0126 0.8752 0.9988 0.066 Uiso 1 1 calc R U
C15 C 1.2335(2) 0.89507(17) 1.03510(13) 0.0646(4) Uani 1 1 d . .
H15 H 1.2641 0.9296 1.0936 0.078 Uiso 1 1 calc R U
C16 C 1.3384(2) 0.87586(16) 1.00500(14) 0.0683(5) Uani 1 1 d . .
H16 H 1.4397 0.8968 1.0437 0.082 Uiso 1 1 calc R U
C17 C 1.2938(2) 0.82568(18) 0.91770(14) 0.0701(5) Uani 1 1 d . .
H17 H 1.3646 0.8132 0.8975 0.084 Uiso 1 1 calc R U
C18 C 1.14297(19) 0.79407(15) 0.86057(13) 0.0591(4) Uani 1 1 d . U
H18 H 1.1128 0.7605 0.8018 0.071 Uiso 1 1 calc R U

loop_
_atom_site_aniso_label
_atom_site_aniso_U_11
_atom_site_aniso_U_22
_atom_site_aniso_U_33
_atom_site_aniso_U_23
_atom_site_aniso_U_13
_atom_site_aniso_U_12
P1 0.0484(2) 0.0497(2) 0.0419(2) -0.00018(15) 0.02190(17) 0.00380(15)
O1 0.0559(6) 0.0576(6) 0.0565(7) 0.0003(5) 0.0308(6) 0.0118(4)
O2 0.0783(9) 0.0679(8) 0.0722(9) -0.0010(6) 0.0278(8) -0.0026(7)
O3 0.0840(10) 0.0750(9) 0.1115(13) 0.0186(8) 0.0492(10) 0.0256(7)
N1 0.0645(9) 0.0579(7) 0.0689(10) 0.0160(6) 0.0350(8) 0.0057(6)
C1 0.0449(8) 0.0626(9) 0.0458(8) 0.0031(6) 0.0207(7) -0.0010(6)
C2 0.0486(8) 0.0739(9) 0.0490(9) 0.0105(7) 0.0229(7) 0.0048(7)
C3 0.0512(10) 0.1002(14) 0.0548(11) 0.0284(10) 0.0201(8) 0.0103(9)
C4 0.0582(11) 0.1343(19) 0.0426(10) 0.0044(11) 0.0235(9) -0.0060(11)
C5 0.0598(11) 0.1094(15) 0.0486(10) -0.0182(10) 0.0281(9) -0.0142(10)
C6 0.0572(10) 0.0723(10) 0.0486(9) -0.0080(7) 0.0283(8) -0.0047(7)
C7 0.0506(8) 0.0530(8) 0.0471(8) -0.0018(6) 0.0263(7) 0.0010(6)
C8 0.0507(9) 0.0625(9) 0.0598(10) -0.0021(7) 0.0238(8) -0.0013(7)
C9 0.0656(11) 0.0666(11) 0.0712(13) -0.0104(8) 0.0330(10) -0.0196(8)
C10 0.0883(15) 0.0555(10) 0.0915(16) -0.0017(9) 0.0481(13) -0.0121(9)
C11 0.0744(13) 0.0568(10) 0.0941(16) 0.0138(9) 0.0351(12) 0.0070(8)
C12 0.0502(9) 0.0550(9) 0.0670(11) 0.0043(7) 0.0218(8) 0.0014(6)
C13 0.0512(8) 0.0461(7) 0.0468(8) -0.0009(6) 0.0238(7) 0.0013(6)
C14 0.0614(10) 0.0547(8) 0.0494(9) -0.0051(6) 0.0277(8) -0.0001(7)
C15 0.0661(11) 0.0668(10) 0.0511(10) -0.0104(7) 0.0208(8) -0.0030(8)
C16 0.0536(10) 0.0709(11) 0.0632(11) -0.0047(8) 0.0151(9) -0.0067(8)
C17 0.0523(10) 0.0895(12) 0.0672(12) -0.0126(10) 0.0282(9) -0.0037(9)
C18 0.0530(9) 0.0715(10) 0.0510(9) -0.0129(7) 0.0239(8) -0.0026(7)

loop_
_atom_type_symbol
_atom_type_description
_atom_type_scat_dispersion_real
_atom_type_scat_dispersion_imag
_atom_type_scat_source
C C 0.0033 0.0016 'International Tables Vol C Tables 4.2.6.8 and 6.1.1.4'
H H 0.0000 0.0000 'International Tables Vol C Tables 4.2.6.8 and 6.1.1.4'
N N 0.0061 0.0033 'International Tables Vol C Tables 4.2.6.8 and 6.1.1.4'
O O 0.0106 0.0060 'International Tables Vol C Tables 4.2.6.8 and 6.1.1.4'
P P 0.1023 0.0942 'International Tables Vol C Tables 4.2.6.8 and 6.1.1.4'

loop_
_geom_angle_atom_site_label_1
_geom_angle_atom_site_label_2
_geom_angle_atom_site_label_3
_geom_angle
O1 P1 C7 111.44(7)
O1 P1 C13 113.66(8)
C7 P1 C13 108.72(7)
O1 P1 C1 111.71(7)
C7 P1 C1 103.68(7)
C13 P1 C1 107.06(8)
O2 N1 O3 124.10(18)
O2 N1 C2 117.62(14)
O3 N1 C2 118.23(16)
C2 C1 C6 116.16(16)
C2 C1 P1 121.56(13)
C6 C1 P1 121.96(13)
C3 C2 C1 123.47(18)
C3 C2 N1 116.64(17)
C1 C2 N1 119.87(15)
C2 C3 C4 118.35(19)
C2 C3 H3 120.8
C4 C3 H3 120.8
C5 C4 C3 120.24(18)
C5 C4 H4 119.9
C3 C4 H4 119.9
C4 C5 C6 120.54(19)
C4 C5 H5 119.7
C6 C5 H5 119.7
C5 C6 C1 121.19(18)
C5 C6 H6 119.4
C1 C6 H6 119.4
C12 C7 C8 118.76(15)
C12 C7 P1 123.82(13)
C8 C7 P1 117.34(12)
C9 C8 C7 121.19(17)
C9 C8 H8 119.4
C7 C8 H8 119.4
C8 C9 C10 119.01(18)
C8 C9 H9 120.5
C10 C9 H9 120.5
C11 C10 C9 120.68(18)
C11 C10 H10 119.7
C9 C10 H10 119.7
C10 C11 C12 120.54(18)
C10 C11 H11 119.7
C12 C11 H11 119.7
C11 C12 C7 119.80(17)
C11 C12 H12 120.1
C7 C12 H12 120.1
C14 C13 C18 118.76(15)
C14 C13 P1 118.20(12)
C18 C13 P1 122.95(13)
C15 C14 C13 120.44(17)
C15 C14 H14 119.8
C13 C14 H14 119.8
C16 C15 C14 119.99(18)
C16 C15 H15 120.0
C14 C15 H15 120.0
C15 C16 C17 120.42(18)
C15 C16 H16 119.8
C17 C16 H16 119.8
C16 C17 C18 119.54(18)
C16 C17 H17 120.2
C18 C17 H17 120.2
C17 C18 C13 120.85(16)
C17 C18 H18 119.6
C13 C18 H18 119.6

loop_
_geom_bond_atom_site_label_1
_geom_bond_atom_site_label_2
_geom_bond_distance
P1 O1 1.4854(12)
P1 C7 1.7973(18)
P1 C13 1.804(2)
P1 C1 1.8214(19)
O2 N1 1.220(2)
O3 N1 1.221(2)
N1 C2 1.479(2)
C1 C2 1.392(2)
C1 C6 1.399(2)
C2 C3 1.378(2)
C3 C4 1.393(3)
C3 H3 0.9300
C4 C5 1.363(3)
C4 H4 0.9300
C5 C6 1.391(3)
C5 H5 0.9300
C6 H6 0.9300
C7 C12 1.388(2)
C7 C8 1.400(2)
C8 C9 1.376(3)
C8 H8 0.9300
C9 C10 1.381(3)
C9 H9 0.9300
C10 C11 1.373(3)
C10 H10 0.9300
C11 C12 1.383(2)
C11 H11 0.9300
C12 H12 0.9300
C13 C14 1.392(2)
C13 C18 1.395(2)
C14 C15 1.386(3)
C14 H14 0.9300
C15 C16 1.382(3)
C15 H15 0.9300
C16 C17 1.383(3)
C16 H16 0.9300
C17 C18 1.385(2)
C17 H17 0.9300
C18 H18 0.9300
